data_1572777
loop_
_publ_author_name
'Rodriguez Trevi&#xf1;o, Agustin M'
'Loch-Temzelides, Pierre'
'Pandiri, Sanjay'
'Kirkland, Justin K.'
'Davenport, Michael T.'
'Aguinaga, Ulises'
'Yousufuddin, Muhammed'
'Ess, Daniel H.'
'K&#xfc;rti, L&#xe1;szl&#xf3;'

_publ_section_title
;
 Forging structural complexity: diastereoselective synthesis of densely
 substituted &#x3b2;-lactams with dual functional handles for enhanced
 core modifications.
;
_journal_issue 36
_journal_name_full 'Chemical science'
_journal_page_first 14668
_journal_page_last 14676
_journal_paper_doi 10.1039/d4sc01513d
_journal_volume 15
_journal_year 2024
_chemical_formula_moiety 'C16 H13 Br Cl N O2'
_chemical_formula_sum 'C16 H13 Br Cl N O2'
_chemical_formula_weight 366.63
_space_group_crystal_system monoclinic
_space_group_IT_number 14
_space_group_name_Hall '-P 2yn'
_space_group_name_H-M_alt 'P 1 21/n 1'
_atom_sites_solution_hydrogens geom
_audit_creation_method SHELXL-2018/3
_audit_update_record
;
2023-10-14 deposited with the CCDC.	2024-08-01 downloaded from the CCDC.
;
_cell_angle_alpha 90
_cell_angle_beta 115.375(5)
_cell_angle_gamma 90
_cell_formula_units_Z 4
_cell_length_a 9.915(3)
_cell_length_b 17.251(6)
_cell_length_c 10.682(3)
_cell_measurement_reflns_used 4625
_cell_measurement_temperature 296(2)
_cell_measurement_theta_max 23.52
_cell_measurement_theta_min 2.27
_cell_volume 1650.8(9)
_computing_cell_refinement 'Bruker SAINT'
_computing_data_collection 'Bruker APEX2'
_computing_data_reduction 'Bruker SAINT'
_computing_molecular_graphics 'Bruker SHELXTL'
_computing_publication_material 'Bruker SHELXTL'
_computing_structure_refinement 'SHELXL-2018/3 (Sheldrick, 2018)'
_computing_structure_solution 'SHELXT 2014/4 (Sheldrick, 2014)'
_diffrn_ambient_temperature 296(2)
_diffrn_measured_fraction_theta_full 1.000
_diffrn_measured_fraction_theta_max 0.990
_diffrn_measurement_device_type 'Bruker APEX-II CCD'
_diffrn_measurement_method '\f and \w scans'
_diffrn_radiation_type MoK\a
_diffrn_radiation_wavelength 0.71073
_diffrn_reflns_av_R_equivalents 0.0363
_diffrn_reflns_av_unetI/netI 0.0379
_diffrn_reflns_Laue_measured_fraction_full 1.000
_diffrn_reflns_Laue_measured_fraction_max 0.990
_diffrn_reflns_limit_h_max 14
_diffrn_reflns_limit_h_min -14
_diffrn_reflns_limit_k_max 25
_diffrn_reflns_limit_k_min -25
_diffrn_reflns_limit_l_max 15
_diffrn_reflns_limit_l_min -15
_diffrn_reflns_number 20864
_diffrn_reflns_point_group_measured_fraction_full 1.000
_diffrn_reflns_point_group_measured_fraction_max 0.990
_diffrn_reflns_theta_full 25.000
_diffrn_reflns_theta_max 31.775
_diffrn_reflns_theta_min 2.347
_exptl_absorpt_coefficient_mu 2.654
_exptl_absorpt_correction_T_max 0.746
_exptl_absorpt_correction_T_min 0.602
_exptl_absorpt_correction_type multi-scan
_exptl_absorpt_process_details SADABS
_exptl_crystal_colour colourless
_exptl_crystal_density_diffrn 1.475
_exptl_crystal_description prism
_exptl_crystal_F_000 736
_exptl_crystal_size_max 0.200
_exptl_crystal_size_mid 0.150
_exptl_crystal_size_min 0.100
_refine_diff_density_max 0.745
_refine_diff_density_min -0.663
_refine_diff_density_rms 0.054
_refine_ls_extinction_method none
_refine_ls_goodness_of_fit_ref 1.017
_refine_ls_hydrogen_treatment constr
_refine_ls_matrix_type full
_refine_ls_number_parameters 190
_refine_ls_number_reflns 5570
_refine_ls_number_restraints 0
_refine_ls_restrained_S_all 1.017
_refine_ls_R_factor_all 0.0992
_refine_ls_R_factor_gt 0.0476
_refine_ls_shift/su_max 0.000
_refine_ls_shift/su_mean 0.000
_refine_ls_structure_factor_coef Fsqd
_refine_ls_weighting_details 'w=1/[\s^2^(Fo^2^)+(0.0668P)^2^+0.4672P] where P=(Fo^2^+2Fc^2^)/3'
_refine_ls_weighting_scheme calc
_refine_ls_wR_factor_gt 0.1286
_refine_ls_wR_factor_ref 0.1519
_reflns_Friedel_coverage 0.000
_reflns_number_gt 2956
_reflns_number_total 5570
_reflns_threshold_expression 'I > 2\s(I)'
_cod_data_source_file d4sc01513d2.cif
_cod_data_source_block arc77_0m_a
_cod_original_sg_symbol_H-M 'P 21/n'
_cod_database_code 1572777
_shelx_shelxl_version_number 2018/3
_shelx_space_group_comment
; 
The symmetry employed for this shelxl refinement is uniquely defined 
by the following loop, which should always be used as a source of 
symmetry information in preference to the above space-group names. 
They are only intended as comments. 
;
_shelx_estimated_absorpt_t_min 0.619
_shelx_estimated_absorpt_t_max 0.777

loop_
_space_group_symop_operation_xyz
'x, y, z'
'-x+1/2, y+1/2, -z+1/2'
'-x, -y, -z'
'x-1/2, -y-1/2, z-1/2'

loop_
_atom_site_label
_atom_site_type_symbol
_atom_site_fract_x
_atom_site_fract_y
_atom_site_fract_z
_atom_site_U_iso_or_equiv
_atom_site_adp_type
_atom_site_occupancy
_atom_site_site_symmetry_order
_atom_site_calc_flag
_atom_site_refinement_flags_posn
_atom_site_refinement_flags_adp
_atom_site_refinement_flags_occupancy
_atom_site_disorder_assembly
_atom_site_disorder_group
Br1 Br 0.22694(4) 0.09039(2) 0.67437(4) 0.09105(18) Uani 1 1 d . . . . .
Cl1 Cl 0.30189(10) 0.05419(5) 0.43342(11) 0.0862(3) Uani 1 1 d . . . . .
O1 O 0.0485(2) 0.20018(15) 0.3689(2) 0.0862(7) Uani 1 1 d . . . . .
O2 O 0.2927(2) 0.32350(10) 0.4845(2) 0.0662(5) Uani 1 1 d . . . . .
N1 N 0.2872(2) 0.24565(12) 0.5105(2) 0.0612(5) Uani 1 1 d . . . . .
C1 C 0.2822(3) 0.12987(15) 0.5337(3) 0.0542(6) Uani 1 1 d . . . . .
C2 C 0.1769(3) 0.19514(16) 0.4513(3) 0.0585(6) Uani 1 1 d . . . . .
C3 C 0.4103(3) 0.19183(14) 0.5881(3) 0.0508(5) Uani 1 1 d . . . . .
H3 H 0.449969 0.199451 0.688494 0.061 Uiso 1 1 calc R U . . .
C4 C 0.5309(3) 0.18776(13) 0.5398(2) 0.0497(5) Uani 1 1 d . . . . .
C5 C 0.5086(3) 0.21312(16) 0.4093(3) 0.0626(6) Uani 1 1 d . . . . .
H5 H 0.416582 0.233546 0.349551 0.075 Uiso 1 1 calc R U . . .
C6 C 0.6217(5) 0.2083(2) 0.3673(4) 0.0820(9) Uani 1 1 d . . . . .
H6 H 0.605778 0.225782 0.279699 0.098 Uiso 1 1 calc R U . . .
C7 C 0.7568(4) 0.1781(2) 0.4533(5) 0.0908(11) Uani 1 1 d . . . . .
H7 H 0.832751 0.174870 0.424348 0.109 Uiso 1 1 calc R U . . .
C8 C 0.7807(4) 0.1524(2) 0.5829(4) 0.0891(10) Uani 1 1 d . . . . .
H8 H 0.872833 0.131510 0.641138 0.107 Uiso 1 1 calc R U . . .
C9 C 0.6689(3) 0.15739(18) 0.6278(3) 0.0664(7) Uani 1 1 d . . . . .
H9 H 0.686222 0.140519 0.716067 0.080 Uiso 1 1 calc R U . . .
C10 C 0.2587(4) 0.37046(17) 0.5809(3) 0.0745(8) Uani 1 1 d . . . . .
H10A H 0.333778 0.363083 0.675089 0.089 Uiso 1 1 calc R U . . .
H10B H 0.161911 0.356621 0.576533 0.089 Uiso 1 1 calc R U . . .
C11 C 0.2584(3) 0.45216(15) 0.5362(3) 0.0576(6) Uani 1 1 d . . . . .
C12 C 0.3829(4) 0.4992(2) 0.5946(3) 0.0784(9) Uani 1 1 d . . . . .
H12 H 0.469418 0.480427 0.666405 0.094 Uiso 1 1 calc R U . . .
C13 C 0.3793(6) 0.5744(2) 0.5465(5) 0.0984(12) Uani 1 1 d . . . . .
H13 H 0.463209 0.605900 0.586160 0.118 Uiso 1 1 calc R U . . .
C14 C 0.2528(6) 0.6019(2) 0.4411(5) 0.1019(13) Uani 1 1 d . . . . .
H14 H 0.250625 0.652091 0.408629 0.122 Uiso 1 1 calc R U . . .
C15 C 0.1307(6) 0.5565(2) 0.3838(4) 0.1014(13) Uani 1 1 d . . . . .
H15 H 0.044443 0.575733 0.312375 0.122 Uiso 1 1 calc R U . . .
C16 C 0.1326(4) 0.48212(19) 0.4299(3) 0.0759(8) Uani 1 1 d . . . . .
H16 H 0.047709 0.451448 0.388832 0.091 Uiso 1 1 calc R U . . .

loop_
_atom_site_aniso_label
_atom_site_aniso_U_11
_atom_site_aniso_U_22
_atom_site_aniso_U_33
_atom_site_aniso_U_23
_atom_site_aniso_U_13
_atom_site_aniso_U_12
Br1 0.0713(2) 0.1202(3) 0.0896(3) 0.0457(2) 0.04212(19) 0.00853(17)
Cl1 0.0809(5) 0.0668(5) 0.1192(7) -0.0342(4) 0.0508(5) -0.0223(4)
O1 0.0495(11) 0.1152(18) 0.0787(14) 0.0324(13) 0.0129(10) 0.0017(11)
O2 0.0895(14) 0.0500(10) 0.0770(12) 0.0034(8) 0.0525(11) 0.0105(9)
N1 0.0564(13) 0.0507(12) 0.0745(14) 0.0050(10) 0.0260(11) 0.0069(9)
C1 0.0503(13) 0.0582(14) 0.0570(13) 0.0049(11) 0.0258(11) -0.0019(11)
C2 0.0498(14) 0.0722(16) 0.0558(14) 0.0147(12) 0.0248(12) 0.0038(12)
C3 0.0501(13) 0.0535(13) 0.0481(12) -0.0019(10) 0.0204(10) 0.0012(10)
C4 0.0486(12) 0.0491(12) 0.0514(13) -0.0090(10) 0.0215(10) -0.0088(10)
C5 0.0690(16) 0.0654(16) 0.0575(15) -0.0050(12) 0.0309(13) -0.0086(13)
C6 0.101(3) 0.087(2) 0.080(2) -0.0189(17) 0.061(2) -0.0271(19)
C7 0.082(2) 0.106(3) 0.111(3) -0.039(2) 0.067(2) -0.028(2)
C8 0.0532(17) 0.106(3) 0.106(3) -0.022(2) 0.0318(18) -0.0002(17)
C9 0.0519(15) 0.0779(18) 0.0657(16) -0.0045(14) 0.0216(13) 0.0001(13)
C10 0.105(2) 0.0657(17) 0.0677(17) 0.0089(14) 0.0509(17) 0.0222(16)
C11 0.0713(17) 0.0562(14) 0.0504(13) -0.0027(10) 0.0309(12) 0.0103(12)
C12 0.074(2) 0.090(2) 0.0661(18) -0.0173(16) 0.0258(15) 0.0065(17)
C13 0.119(3) 0.083(2) 0.110(3) -0.036(2) 0.065(3) -0.031(2)
C14 0.162(5) 0.062(2) 0.095(3) -0.0014(19) 0.068(3) 0.002(2)
C15 0.126(3) 0.088(3) 0.080(2) 0.021(2) 0.035(2) 0.041(2)
C16 0.077(2) 0.0731(19) 0.0702(18) 0.0020(15) 0.0243(15) 0.0086(15)

loop_
_atom_type_symbol
_atom_type_description
_atom_type_scat_dispersion_real
_atom_type_scat_dispersion_imag
_atom_type_scat_source
C C 0.0033 0.0016 'International Tables Vol C Tables 4.2.6.8 and 6.1.1.4'
H H 0.0000 0.0000 'International Tables Vol C Tables 4.2.6.8 and 6.1.1.4'
N N 0.0061 0.0033 'International Tables Vol C Tables 4.2.6.8 and 6.1.1.4'
O O 0.0106 0.0060 'International Tables Vol C Tables 4.2.6.8 and 6.1.1.4'
Cl Cl 0.1484 0.1585 'International Tables Vol C Tables 4.2.6.8 and 6.1.1.4'
Br Br -0.2901 2.4595 'International Tables Vol C Tables 4.2.6.8 and 6.1.1.4'

loop_
_geom_angle_atom_site_label_1
_geom_angle_atom_site_label_2
_geom_angle_atom_site_label_3
_geom_angle
_geom_angle_site_symmetry_1
_geom_angle_site_symmetry_3
_geom_angle_publ_flag
N1 O2 C10 111.0(2) . . ?
C2 N1 O2 129.8(2) . . ?
C2 N1 C3 99.7(2) . . ?
O2 N1 C3 129.3(2) . . ?
C2 C1 C3 87.47(19) . . ?
C2 C1 Cl1 115.06(19) . . ?
C3 C1 Cl1 116.70(17) . . ?
C2 C1 Br1 110.87(17) . . ?
C3 C1 Br1 114.01(17) . . ?
Cl1 C1 Br1 110.87(14) . . ?
O1 C2 N1 134.4(3) . . ?
O1 C2 C1 136.2(3) . . ?
N1 C2 C1 89.4(2) . . ?
N1 C3 C4 115.3(2) . . ?
N1 C3 C1 82.95(18) . . ?
C4 C3 C1 118.8(2) . . ?
N1 C3 H3 112.2 . . ?
C4 C3 H3 112.2 . . ?
C1 C3 H3 112.2 . . ?
C5 C4 C9 119.1(3) . . ?
C5 C4 C3 121.8(2) . . ?
C9 C4 C3 119.1(2) . . ?
C6 C5 C4 120.5(3) . . ?
C6 C5 H5 119.7 . . ?
C4 C5 H5 119.7 . . ?
C7 C6 C5 120.4(3) . . ?
C7 C6 H6 119.8 . . ?
C5 C6 H6 119.8 . . ?
C6 C7 C8 119.9(3) . . ?
C6 C7 H7 120.1 . . ?
C8 C7 H7 120.1 . . ?
C7 C8 C9 120.7(3) . . ?
C7 C8 H8 119.6 . . ?
C9 C8 H8 119.6 . . ?
C8 C9 C4 119.4(3) . . ?
C8 C9 H9 120.3 . . ?
C4 C9 H9 120.3 . . ?
O2 C10 C11 105.6(2) . . ?
O2 C10 H10A 110.6 . . ?
C11 C10 H10A 110.6 . . ?
O2 C10 H10B 110.6 . . ?
C11 C10 H10B 110.6 . . ?
H10A C10 H10B 108.8 . . ?
C16 C11 C12 118.0(3) . . ?
C16 C11 C10 119.8(3) . . ?
C12 C11 C10 122.2(3) . . ?
C11 C12 C13 120.3(3) . . ?
C11 C12 H12 119.9 . . ?
C13 C12 H12 119.9 . . ?
C14 C13 C12 119.9(4) . . ?
C14 C13 H13 120.0 . . ?
C12 C13 H13 120.0 . . ?
C15 C14 C13 120.2(4) . . ?
C15 C14 H14 119.9 . . ?
C13 C14 H14 119.9 . . ?
C14 C15 C16 120.6(4) . . ?
C14 C15 H15 119.7 . . ?
C16 C15 H15 119.7 . . ?
C15 C16 C11 121.0(4) . . ?
C15 C16 H16 119.5 . . ?
C11 C16 H16 119.5 . . ?

loop_
_geom_bond_atom_site_label_1
_geom_bond_atom_site_label_2
_geom_bond_distance
_geom_bond_site_symmetry_2
_geom_bond_publ_flag
Br1 C1 1.930(3) . ?
Cl1 C1 1.752(3) . ?
O1 C2 1.202(3) . ?
O2 N1 1.377(3) . ?
O2 C10 1.459(3) . ?
N1 C2 1.327(3) . ?
N1 C3 1.474(3) . ?
C1 C2 1.531(4) . ?
C1 C3 1.569(3) . ?
C3 C4 1.493(3) . ?
C3 H3 0.9800 . ?
C4 C5 1.386(4) . ?
C4 C9 1.389(4) . ?
C5 C6 1.377(4) . ?
C5 H5 0.9300 . ?
C6 C7 1.362(6) . ?
C6 H6 0.9300 . ?
C7 C8 1.374(5) . ?
C7 H7 0.9300 . ?
C8 C9 1.386(5) . ?
C8 H8 0.9300 . ?
C9 H9 0.9300 . ?
C10 C11 1.488(4) . ?
C10 H10A 0.9700 . ?
C10 H10B 0.9700 . ?
C11 C16 1.378(4) . ?
C11 C12 1.382(4) . ?
C12 C13 1.391(6) . ?
C12 H12 0.9300 . ?
C13 C14 1.362(6) . ?
C13 H13 0.9300 . ?
C14 C15 1.349(6) . ?
C14 H14 0.9300 . ?
C15 C16 1.371(5) . ?
C15 H15 0.9300 . ?
C16 H16 0.9300 . ?
